data_1575173
loop_
_publ_author_name
'McDonald, Peter W.'
'Goerigk, Lars'
'Ritchie, Chris'

_publ_section_title
;
 Planarisation or a twist? Using steric engineering to unlock the origin
 of mechanofluorochromic red-shifts.
;
_journal_issue 34
_journal_name_full 'Chemical science'
_journal_page_first 15320
_journal_page_last 15332
_journal_paper_doi 10.1039/d5sc04257g
_journal_volume 16
_journal_year 2025
_chemical_formula_moiety 'C12 H9 F4 N O2'
_chemical_formula_sum 'C12 H9 F4 N O2'
_chemical_formula_weight 275.20
_chemical_name_systematic 2-(3,5-dimethylpyridin-1-ium-1-yl)-4,4,5,5-tetrafluoro-3-oxocyclopent-1-en-1-olate
_space_group_crystal_system monoclinic
_space_group_IT_number 14
_space_group_name_Hall '-P 2yn'
_space_group_name_H-M_alt 'P 1 21/n 1'
_atom_sites_solution_hydrogens geom
_atom_sites_solution_primary dual
_audit_creation_date 2025-05-25
_audit_creation_method
;
Olex2 1.5
(compiled 2025.04.05 svn.rf049d14d for OlexSys, GUI svn.r7224)
;
_audit_update_record
;
2025-06-06 deposited with the CCDC.	2025-07-18 downloaded from the CCDC.
;
_cell_angle_alpha 90
_cell_angle_beta 92.8070(10)
_cell_angle_gamma 90
_cell_formula_units_Z 4
_cell_length_a 9.97700(10)
_cell_length_b 8.39590(10)
_cell_length_c 13.3658(2)
_cell_measurement_reflns_used 9782
_cell_measurement_temperature 123.00(10)
_cell_measurement_theta_max 79.3680
_cell_measurement_theta_min 4.3950
_cell_volume 1118.25(2)
_computing_cell_refinement 'CrysAlisPro 1.171.42.70a (Rigaku OD, 2022)'
_computing_data_collection 'CrysAlisPro 1.171.42.70a (Rigaku OD, 2022)'
_computing_data_reduction 'CrysAlisPro 1.171.42.70a (Rigaku OD, 2022)'
_computing_molecular_graphics 'Olex2 1.5 (Dolomanov et al., 2009)'
_computing_publication_material 'Olex2 1.5 (Dolomanov et al., 2009)'
_computing_structure_refinement 'SHELXL 2019/3 (Sheldrick, 2015)'
_computing_structure_solution 'SHELXT  (Sheldrick, 2015)'
_diffrn_ambient_environment N~2~
_diffrn_ambient_temperature 123.00(10)
_diffrn_detector 'Hybrid Pixel Array Detector'
_diffrn_detector_area_resol_mean 10.0000
_diffrn_detector_type HyPix
_diffrn_measured_fraction_theta_full 1.000
_diffrn_measured_fraction_theta_max 0.982
_diffrn_measurement_details
;
List of Runs (angles in degrees, time in seconds):

  # Type    Start    End  Width  t~exp~   \w     \q     \k     \f   Frames
#--------------------------------------------------------------------------
  1  \w    -79.00 -20.00   0.50    0.20    --  -90.00  96.00-104.00  118
  2  \w    -78.00  19.00   0.50    0.20    --  -50.51  96.00-104.00  194
  3  \w    -99.00 -44.00   0.50    0.20    --  -50.51   0.00  60.00  110
  4  \w    -68.00 -17.00   0.50    0.20    --  -90.00  30.00 120.00  102
  5  \w   -160.00 -84.00   0.50    0.20    --  -90.00 -96.00 146.00  152
  6  \w   -119.00 -73.00   0.50    0.20    --  -50.51-125.00   0.00   92
  7  \w   -119.00 -73.00   0.50    0.20    --  -50.51-125.00 -90.00   92
  8  \w   -119.00 -73.00   0.50    0.20    --  -50.51-125.00-150.00   92
  9  \w   -119.00 -73.00   0.50    0.20    --  -50.51-125.00-180.00   92
 10  \w     40.00  66.00   0.50    0.20    --  111.50 -30.00 -60.00   52
 11  \w     41.00  76.00   0.50    0.20    --  111.50 -45.00-150.00   70
 12  \w     41.00  76.00   0.50    0.20    --  111.50 -45.00-180.00   70
 13  \w     41.00  76.00   0.50    0.20    --  111.50 -45.00 -30.00   70
 14  \w     41.00  76.00   0.50    0.20    --  111.50 -45.00   0.00   70
 15  \w     40.00  66.00   0.50    0.20    --  111.50 -30.00  30.00   52
 16  \w     66.00 101.00   0.50    0.20    --  111.50 -61.00 150.00   70
 17  \w     41.00  76.00   0.50    0.20    --  111.50 -45.00 150.00   70
 18  \w     41.00  74.00   0.50    0.20    --  111.50 -45.00 120.00   66
 19  \w     40.00  66.00   0.50    0.20    --  111.50 -30.00 150.00   52
 20  \w     40.00  66.00   0.50    0.20    --  111.50 -30.00 120.00   52
 21  \w     40.00  66.00   0.50    0.20    --  111.50 -30.00  90.00   52
 22  \w     40.00  65.00   0.50    0.20    --  111.50 -30.00 -30.00   50
 23  \w     43.00 111.00   0.50    0.20    --  111.50-125.00 -90.00  136
 24  \w     41.00 106.00   0.50    0.20    --  111.50 -94.00-150.00  130
 25  \w     42.00 105.00   0.50    0.20    --  111.50 -96.00 146.00  126
 26  \w     -7.00  78.00   0.50    0.20    --   50.51 -96.00 146.00  170
 27  \w     63.00 118.00   0.50    0.20    --  111.50   0.00 -60.00  110
 28  \w    106.00 178.00   0.50    0.20    --  111.50  96.00-104.00  144
 29  \w     95.00 178.00   0.50    0.20    --  111.50 125.00  30.00  166
 30  \w    108.00 178.00   0.50    0.20    --  111.50  30.00 150.00  140
;
_diffrn_measurement_device 'four-circle diffractometer'
_diffrn_measurement_device_type 'XtaLAB Synergy, Dualflex, HyPix'
_diffrn_measurement_method '\w scans'
_diffrn_orient_matrix_type 'CrysAlisPro convention (1999,Acta A55,543-557)'
_diffrn_orient_matrix_UB_11 -0.0288816000
_diffrn_orient_matrix_UB_12 -0.1605908000
_diffrn_orient_matrix_UB_13 -0.0525035000
_diffrn_orient_matrix_UB_21 0.1402439000
_diffrn_orient_matrix_UB_22 -0.0603011000
_diffrn_orient_matrix_UB_23 0.0355512000
_diffrn_orient_matrix_UB_31 -0.0584326000
_diffrn_orient_matrix_UB_32 -0.0651137000
_diffrn_orient_matrix_UB_33 0.0963761000
_diffrn_radiation_monochromator mirror
_diffrn_radiation_probe x-ray
_diffrn_radiation_type 'Cu K\a'
_diffrn_radiation_wavelength 1.54184
_diffrn_reflns_av_R_equivalents 0.0279
_diffrn_reflns_av_unetI/netI 0.0175
_diffrn_reflns_Laue_measured_fraction_full 1.000
_diffrn_reflns_Laue_measured_fraction_max 0.982
_diffrn_reflns_limit_h_max 12
_diffrn_reflns_limit_h_min -12
_diffrn_reflns_limit_k_max 9
_diffrn_reflns_limit_k_min -10
_diffrn_reflns_limit_l_max 17
_diffrn_reflns_limit_l_min -13
_diffrn_reflns_number 11826
_diffrn_reflns_point_group_measured_fraction_full 1.000
_diffrn_reflns_point_group_measured_fraction_max 0.982
_diffrn_reflns_theta_full 67.684
_diffrn_reflns_theta_max 79.831
_diffrn_reflns_theta_min 5.408
_diffrn_source 'micro-focus sealed X-ray tube'
_diffrn_source_type 'PhotonJet (Cu) X-ray Source'
_exptl_absorpt_coefficient_mu 1.380
_exptl_absorpt_correction_T_max 1.00000
_exptl_absorpt_correction_T_min 0.79833
_exptl_absorpt_correction_type multi-scan
_exptl_absorpt_process_details
;
CrysAlisPro 1.171.42.70a (Rigaku Oxford Diffraction, 2022)
Empirical absorption correction using spherical harmonics,
implemented in SCALE3 ABSPACK scaling algorithm.
;
_exptl_crystal_colour 'clear yellowish colourless'
_exptl_crystal_colour_lustre clear
_exptl_crystal_colour_modifier yellowish
_exptl_crystal_colour_primary colourless
_exptl_crystal_density_diffrn 1.635
_exptl_crystal_description block
_exptl_crystal_F_000 560
_exptl_crystal_preparation oil
_exptl_crystal_recrystallization_method dichloromethane
_exptl_crystal_size_max 0.22
_exptl_crystal_size_mid 0.18
_exptl_crystal_size_min 0.1
_refine_diff_density_max 1.522
_refine_diff_density_min -0.360
_refine_diff_density_rms 0.072
_refine_ls_extinction_method none
_refine_ls_goodness_of_fit_ref 1.057
_refine_ls_hydrogen_treatment constr
_refine_ls_matrix_type full
_refine_ls_number_parameters 174
_refine_ls_number_reflns 2397
_refine_ls_number_restraints 0
_refine_ls_restrained_S_all 1.057
_refine_ls_R_factor_all 0.0539
_refine_ls_R_factor_gt 0.0528
_refine_ls_shift/su_max 0.000
_refine_ls_shift/su_mean 0.000
_refine_ls_structure_factor_coef Fsqd
_refine_ls_weighting_details 'w=1/[\s^2^(Fo^2^)+(0.0848P)^2^+1.1310P] where P=(Fo^2^+2Fc^2^)/3'
_refine_ls_weighting_scheme calc
_refine_ls_wR_factor_gt 0.1482
_refine_ls_wR_factor_ref 0.1492
_reflns_Friedel_coverage 0.000
_reflns_number_gt 2314
_reflns_number_total 2397
_reflns_threshold_expression 'I > 2\s(I)'
_cod_data_source_file d5sc04257g2.cif
_cod_data_source_block pm3_30_dcmb_auto
_cod_depositor_comments 'Adding full bibliography for 1575172--1575185.cif.'
_cod_database_code 1575173
_shelx_shelxl_version_number 2019/3
_chemical_oxdiff_formula C12H9F4NO2
_shelx_space_group_comment
;
The symmetry employed for this shelxl refinement is uniquely defined
by the following loop, which should always be used as a source of
symmetry information in preference to the above space-group names.
They are only intended as comments.
;
_shelx_estimated_absorpt_t_max 0.874
_shelx_estimated_absorpt_t_min 0.751
_reflns_odcompleteness_completeness 99.80
_reflns_odcompleteness_iscentric 1
_reflns_odcompleteness_theta 74.33
_olex2_refinement_description
;
1. Fixed Uiso
 At 1.2 times of:
  All C(H) groups
 At 1.5 times of:
  All C(H,H,H) groups
2.a Aromatic/amide H refined with riding coordinates:
 C3(H3), C4(H4), C1(H1)
2.b Idealised Me refined as rotating group:
 C6(H6A,H6B,H6C), C7(H7A,H7B,H7C)
;
_olex2_exptl_crystal_mounting_method oil
_olex2_submission_original_sample_id 'Lut-bet 123 K'
_olex2_submission_special_instructions 'No special instructions were received'
_oxdiff_exptl_absorpt_empirical_details
;
Empirical correction (ABSPACK) includes:
- Absorption correction using spherical harmonics
- Frame scaling
;
_oxdiff_exptl_absorpt_empirical_full_max 1.386
_oxdiff_exptl_absorpt_empirical_full_min 0.797

loop_
_space_group_symop_operation_xyz
'x, y, z'
'-x+1/2, y+1/2, -z+1/2'
'-x, -y, -z'
'x-1/2, -y-1/2, z-1/2'

loop_
_atom_site_label
_atom_site_type_symbol
_atom_site_fract_x
_atom_site_fract_y
_atom_site_fract_z
_atom_site_U_iso_or_equiv
_atom_site_adp_type
_atom_site_occupancy
_atom_site_site_symmetry_order
_atom_site_calc_flag
_atom_site_refinement_flags_posn
_atom_site_refinement_flags_adp
_atom_site_refinement_flags_occupancy
_atom_site_disorder_assembly
_atom_site_disorder_group
F3 F 0.39603(12) 0.47793(17) 0.85569(10) 0.0361(3) Uani 1 1 d . . . . .
F4 F 0.49795(15) 0.69571(16) 0.90325(9) 0.0381(4) Uani 1 1 d . . . . .
F2 F 0.61513(14) 0.32860(17) 0.88822(12) 0.0427(4) Uani 1 1 d . . . . .
F1 F 0.71752(13) 0.5492(2) 0.92605(10) 0.0438(4) Uani 1 1 d . . . . .
O2 O 0.40751(13) 0.71291(18) 0.69780(10) 0.0251(3) Uani 1 1 d . . . . .
O1 O 0.81100(14) 0.4165(2) 0.74606(11) 0.0327(4) Uani 1 1 d . . . . .
N1 N 0.64470(14) 0.59020(17) 0.58428(11) 0.0169(3) Uani 1 1 d . . . . .
C8 C 0.61375(17) 0.5629(2) 0.68610(13) 0.0179(4) Uani 1 1 d . . . . .
C12 C 0.49995(17) 0.6278(2) 0.73077(13) 0.0184(4) Uani 1 1 d . . . . .
C3 C 0.73795(18) 0.4981(2) 0.54090(13) 0.0192(4) Uani 1 1 d . . . . .
H3 H 0.779294 0.413275 0.577947 0.023 Uiso 1 1 calc R U . . .
C2 C 0.77345(18) 0.5261(2) 0.44370(13) 0.0198(4) Uani 1 1 d . . . . .
C5 C 0.61330(19) 0.7419(2) 0.43409(14) 0.0228(4) Uani 1 1 d . . . . .
C4 C 0.58248(18) 0.7106(2) 0.53176(13) 0.0209(4) Uani 1 1 d . . . . .
H4 H 0.517154 0.773643 0.562686 0.025 Uiso 1 1 calc R U . . .
C11 C 0.50388(18) 0.5711(2) 0.83976(14) 0.0217(4) Uani 1 1 d . . . . .
C9 C 0.70011(19) 0.4768(2) 0.75444(14) 0.0216(4) Uani 1 1 d . . . . .
C1 C 0.71053(18) 0.6500(2) 0.39064(13) 0.0213(4) Uani 1 1 d . . . . .
H1 H 0.734302 0.671953 0.324075 0.026 Uiso 1 1 calc R U . . .
C10 C 0.63527(19) 0.4789(2) 0.85603(14) 0.0226(4) Uani 1 1 d . . . . .
C6 C 0.8776(2) 0.4238(2) 0.39792(14) 0.0257(4) Uani 1 1 d . . . . .
H6A H 0.927082 0.364104 0.450786 0.038 Uiso 1 1 calc R U . . .
H6B H 0.939936 0.491372 0.362639 0.038 Uiso 1 1 calc R U . . .
H6C H 0.833610 0.349134 0.350462 0.038 Uiso 1 1 calc R U . . .
C7 C 0.5440(2) 0.8763(3) 0.37803(16) 0.0361(5) Uani 1 1 d . . . . .
H7A H 0.470539 0.916812 0.416947 0.054 Uiso 1 1 calc R U . . .
H7B H 0.507841 0.837652 0.313001 0.054 Uiso 1 1 calc R U . . .
H7C H 0.608447 0.962124 0.367635 0.054 Uiso 1 1 calc R U . . .

loop_
_atom_site_aniso_label
_atom_site_aniso_U_11
_atom_site_aniso_U_22
_atom_site_aniso_U_33
_atom_site_aniso_U_23
_atom_site_aniso_U_13
_atom_site_aniso_U_12
F3 0.0222(6) 0.0443(8) 0.0428(7) 0.0166(6) 0.0114(5) -0.0032(5)
F4 0.0575(9) 0.0360(7) 0.0207(6) -0.0070(5) 0.0018(5) 0.0147(6)
F2 0.0378(7) 0.0362(7) 0.0558(9) 0.0286(6) 0.0192(6) 0.0091(6)
F1 0.0269(7) 0.0775(11) 0.0269(6) -0.0142(7) -0.0010(5) -0.0003(6)
O2 0.0193(6) 0.0335(8) 0.0229(6) 0.0023(5) 0.0040(5) 0.0061(5)
O1 0.0250(7) 0.0481(9) 0.0251(7) 0.0044(6) 0.0030(5) 0.0126(6)
N1 0.0174(7) 0.0168(7) 0.0167(7) -0.0007(5) 0.0025(5) -0.0006(5)
C8 0.0191(8) 0.0175(8) 0.0173(8) -0.0004(6) 0.0045(6) -0.0014(6)
C12 0.0173(8) 0.0195(8) 0.0187(8) -0.0017(6) 0.0030(6) -0.0023(6)
C3 0.0196(8) 0.0178(8) 0.0203(8) -0.0019(6) 0.0027(6) 0.0017(6)
C2 0.0186(8) 0.0209(8) 0.0200(8) -0.0045(7) 0.0026(6) -0.0005(6)
C5 0.0229(9) 0.0250(9) 0.0207(8) 0.0026(7) 0.0035(7) 0.0027(7)
C4 0.0219(8) 0.0206(8) 0.0207(9) 0.0017(7) 0.0050(6) 0.0045(7)
C11 0.0223(9) 0.0226(9) 0.0207(8) -0.0003(7) 0.0071(7) -0.0007(7)
C9 0.0233(9) 0.0204(8) 0.0214(9) 0.0022(7) 0.0055(7) 0.0023(7)
C1 0.0221(8) 0.0251(9) 0.0170(8) -0.0004(7) 0.0036(6) -0.0004(7)
C10 0.0230(9) 0.0251(9) 0.0197(8) 0.0053(7) 0.0026(7) -0.0014(7)
C6 0.0259(9) 0.0289(10) 0.0226(9) -0.0037(7) 0.0060(7) 0.0061(7)
C7 0.0424(12) 0.0408(12) 0.0260(10) 0.0121(9) 0.0106(9) 0.0196(10)

loop_
_atom_type_symbol
_atom_type_description
_atom_type_scat_dispersion_real
_atom_type_scat_dispersion_imag
_atom_type_scat_source
C C 0.0181 0.0091 'International Tables Vol C Tables 4.2.6.8 and 6.1.1.4'
H H 0.0000 0.0000 'International Tables Vol C Tables 4.2.6.8 and 6.1.1.4'
F F 0.0727 0.0534 'International Tables Vol C Tables 4.2.6.8 and 6.1.1.4'
N N 0.0311 0.0180 'International Tables Vol C Tables 4.2.6.8 and 6.1.1.4'
O O 0.0492 0.0322 'International Tables Vol C Tables 4.2.6.8 and 6.1.1.4'

loop_
_geom_angle_atom_site_label_1
_geom_angle_atom_site_label_2
_geom_angle_atom_site_label_3
_geom_angle
_geom_angle_site_symmetry_1
_geom_angle_site_symmetry_3
_geom_angle_publ_flag
C3 N1 C8 119.92(15) . . ?
C3 N1 C4 120.37(15) . . ?
C4 N1 C8 119.69(15) . . ?
C12 C8 N1 123.69(16) . . ?
C12 C8 C9 113.42(15) . . ?
C9 C8 N1 122.75(15) . . ?
O2 C12 C8 132.36(16) . . ?
O2 C12 C11 120.32(15) . . ?
C8 C12 C11 107.31(15) . . ?
N1 C3 H3 119.5 . . ?
N1 C3 C2 121.02(16) . . ?
C2 C3 H3 119.5 . . ?
C3 C2 C1 118.42(16) . . ?
C3 C2 C6 119.98(17) . . ?
C1 C2 C6 121.60(16) . . ?
C4 C5 C1 118.81(17) . . ?
C4 C5 C7 119.70(17) . . ?
C1 C5 C7 121.47(17) . . ?
N1 C4 C5 120.75(16) . . ?
N1 C4 H4 119.6 . . ?
C5 C4 H4 119.6 . . ?
F3 C11 C12 110.20(15) . . ?
F3 C11 C10 111.56(15) . . ?
F4 C11 F3 106.79(15) . . ?
F4 C11 C12 110.91(15) . . ?
F4 C11 C10 111.50(16) . . ?
C10 C11 C12 105.93(14) . . ?
O1 C9 C8 132.21(17) . . ?
O1 C9 C10 120.50(16) . . ?
C8 C9 C10 107.12(15) . . ?
C2 C1 H1 119.7 . . ?
C5 C1 C2 120.61(16) . . ?
C5 C1 H1 119.7 . . ?
F2 C10 C11 112.21(15) . . ?
F2 C10 C9 110.30(16) . . ?
F1 C10 F2 106.41(16) . . ?
F1 C10 C11 111.42(16) . . ?
F1 C10 C9 110.53(15) . . ?
C11 C10 C9 106.03(14) . . ?
C2 C6 H6A 109.5 . . ?
C2 C6 H6B 109.5 . . ?
C2 C6 H6C 109.5 . . ?
H6A C6 H6B 109.5 . . ?
H6A C6 H6C 109.5 . . ?
H6B C6 H6C 109.5 . . ?
C5 C7 H7A 109.5 . . ?
C5 C7 H7B 109.5 . . ?
C5 C7 H7C 109.5 . . ?
H7A C7 H7B 109.5 . . ?
H7A C7 H7C 109.5 . . ?
H7B C7 H7C 109.5 . . ?

loop_
_geom_bond_atom_site_label_1
_geom_bond_atom_site_label_2
_geom_bond_distance
_geom_bond_site_symmetry_2
_geom_bond_publ_flag
F3 C11 1.355(2) . ?
F4 C11 1.350(2) . ?
F2 C10 1.351(2) . ?
F1 C10 1.350(2) . ?
O2 C12 1.231(2) . ?
O1 C9 1.227(2) . ?
N1 C8 1.429(2) . ?
N1 C3 1.361(2) . ?
N1 C4 1.363(2) . ?
C8 C12 1.417(2) . ?
C8 C9 1.422(2) . ?
C12 C11 1.531(2) . ?
C3 H3 0.9500 . ?
C3 C2 1.383(2) . ?
C2 C1 1.391(3) . ?
C2 C6 1.501(2) . ?
C5 C4 1.381(2) . ?
C5 C1 1.389(3) . ?
C5 C7 1.504(3) . ?
C4 H4 0.9500 . ?
C11 C10 1.529(3) . ?
C9 C10 1.532(2) . ?
C1 H1 0.9500 . ?
C6 H6A 0.9800 . ?
C6 H6B 0.9800 . ?
C6 H6C 0.9800 . ?
C7 H7A 0.9800 . ?
C7 H7B 0.9800 . ?
C7 H7C 0.9800 . ?

loop_
_geom_torsion_atom_site_label_1
_geom_torsion_atom_site_label_2
_geom_torsion_atom_site_label_3
_geom_torsion_atom_site_label_4
_geom_torsion
_geom_torsion_site_symmetry_1
_geom_torsion_site_symmetry_2
_geom_torsion_site_symmetry_3
_geom_torsion_site_symmetry_4
_geom_torsion_publ_flag
F3 C11 C10 F2 -3.6(2) . . . . ?
F3 C11 C10 F1 -122.84(17) . . . . ?
F3 C11 C10 C9 116.85(16) . . . . ?
F4 C11 C10 F2 115.68(18) . . . . ?
F4 C11 C10 F1 -3.5(2) . . . . ?
F4 C11 C10 C9 -123.84(16) . . . . ?
O2 C12 C11 F3 62.8(2) . . . . ?
O2 C12 C11 F4 -55.2(2) . . . . ?
O2 C12 C11 C10 -176.33(16) . . . . ?
O1 C9 C10 F2 -61.7(2) . . . . ?
O1 C9 C10 F1 55.7(2) . . . . ?
O1 C9 C10 C11 176.61(18) . . . . ?
N1 C8 C12 O2 0.9(3) . . . . ?
N1 C8 C12 C11 -179.77(15) . . . . ?
N1 C8 C9 O1 2.7(3) . . . . ?
N1 C8 C9 C10 177.81(15) . . . . ?
N1 C3 C2 C1 -0.6(3) . . . . ?
N1 C3 C2 C6 179.40(16) . . . . ?
C8 N1 C3 C2 -177.47(16) . . . . ?
C8 N1 C4 C5 178.29(16) . . . . ?
C8 C12 C11 F3 -116.54(16) . . . . ?
C8 C12 C11 F4 125.42(16) . . . . ?
C8 C12 C11 C10 4.28(19) . . . . ?
C8 C9 C10 F2 122.56(17) . . . . ?
C8 C9 C10 F1 -120.04(18) . . . . ?
C8 C9 C10 C11 0.8(2) . . . . ?
C12 C8 C9 O1 -173.1(2) . . . . ?
C12 C8 C9 C10 2.0(2) . . . . ?
C12 C11 C10 F2 -123.56(17) . . . . ?
C12 C11 C10 F1 117.23(16) . . . . ?
C12 C11 C10 C9 -3.08(19) . . . . ?
C3 N1 C8 C12 -165.92(16) . . . . ?
C3 N1 C8 C9 18.7(3) . . . . ?
C3 N1 C4 C5 -0.4(3) . . . . ?
C3 C2 C1 C5 -0.8(3) . . . . ?
C4 N1 C8 C12 15.4(3) . . . . ?
C4 N1 C8 C9 -159.98(17) . . . . ?
C4 N1 C3 C2 1.2(3) . . . . ?
C4 C5 C1 C2 1.5(3) . . . . ?
C9 C8 C12 O2 176.71(19) . . . . ?
C9 C8 C12 C11 -4.0(2) . . . . ?
C1 C5 C4 N1 -1.0(3) . . . . ?
C6 C2 C1 C5 179.21(17) . . . . ?
C7 C5 C4 N1 -179.49(19) . . . . ?
C7 C5 C1 C2 -179.97(19) . . . . ?
